data_2007657
loop_
_publ_author_name
'Imashiro, Fumio '
'Yoshimura, Motohide'
'Fujiwara, Takaji'

_publ_section_title
;
 `Guest-Free' Dianin's Compound
;
_journal_issue 9
_journal_name_full 'Acta Crystallographica Section C'
_journal_page_first 1357
_journal_page_last 1360
_journal_paper_doi 10.1107/S010827019800451X
_journal_volume 54
_journal_year 1998
_chemical_formula_moiety 'C18 H20 O2'
_chemical_formula_sum 'C18 H20 O2'
_chemical_formula_weight 268.355
_chemical_name_common 4-(p-hydroxyphenyl)-2,2,4-trimethylchroman
_chemical_name_systematic
;
 4-(2,2,4-trimethylchroman-4-yl)phenol
;
_space_group_IT_number 148
_symmetry_cell_setting trigonal
_symmetry_space_group_name_Hall '-R 3'
_symmetry_space_group_name_H-M 'R -3 :H'
_audit_creation_method SHELXL
_cell_angle_alpha 90
_cell_angle_beta 90
_cell_angle_gamma 120
_cell_formula_units_Z 18
_cell_length_a 26.965(6)
_cell_length_b 26.965(6)
_cell_length_c 10.933(2)
_cell_measurement_reflns_used 25
_cell_measurement_temperature 293(2)
_cell_measurement_theta_max 20.34
_cell_measurement_theta_min 18.13
_cell_volume 6884(3)
_computing_cell_refinement 'Rigaku/AFC Diffractometer Control Software'
_computing_data_collection 'Rigaku/AFC Diffractometer Control Software (Rigaku Corporation, 1985)'
_computing_data_reduction 'Rigaku/AFC Diffractometer Control Software'
_computing_molecular_graphics 'PLUTO (Mothorwell & Clegg, 1978) and ORTEPII (Johnson, 1976)'
_computing_publication_material SHELXL93
_computing_structure_refinement 'SHELXL93 (Sheldrick, 1993)'
_computing_structure_solution MULTAN78
_diffrn_ambient_temperature 293(2)
_diffrn_measurement_device 'RIGAKU AFC-5R diffractometer'
_diffrn_measurement_method \w-2\q
_diffrn_radiation_monochromator graphite
_diffrn_radiation_source 'rotating anode'
_diffrn_radiation_type 'Cu K\a'
_diffrn_radiation_wavelength 1.54050
_diffrn_reflns_av_R_equivalents 0.028
_diffrn_reflns_av_sigmaI/netI 0.022
_diffrn_reflns_limit_h_max 31
_diffrn_reflns_limit_h_min 0
_diffrn_reflns_limit_k_max 26
_diffrn_reflns_limit_k_min -26
_diffrn_reflns_limit_l_max 12
_diffrn_reflns_limit_l_min 0
_diffrn_reflns_number 2689
_diffrn_reflns_theta_max 62.49
_diffrn_reflns_theta_min 3.28
_diffrn_standards_decay_% 0
_diffrn_standards_interval_count 100
_diffrn_standards_number 3
_exptl_absorpt_coefficient_mu 0.585
_exptl_absorpt_correction_type none
_exptl_crystal_colour colorless
_exptl_crystal_density_diffrn 1.1651
_exptl_crystal_density_meas 1.160(3)
_exptl_crystal_density_method flotation
_exptl_crystal_description block
_exptl_crystal_F_000 2592.0
_exptl_crystal_size_max 0.42
_exptl_crystal_size_mid 0.33
_exptl_crystal_size_min 0.23
_refine_diff_density_max 0.169
_refine_diff_density_min -0.133
_refine_ls_extinction_coef 0.00050(4)
_refine_ls_extinction_method SHELXL
_refine_ls_goodness_of_fit_all 1.038
_refine_ls_goodness_of_fit_obs 1.059
_refine_ls_hydrogen_treatment noref
_refine_ls_matrix_type full
_refine_ls_number_parameters 186
_refine_ls_number_reflns 2454
_refine_ls_number_restraints 0
_refine_ls_restrained_S_all 1.041
_refine_ls_restrained_S_obs 1.059
_refine_ls_R_factor_all 0.049
_refine_ls_R_factor_obs .037
_refine_ls_shift/esd_max 0.005
_refine_ls_shift/esd_mean 0.001
_refine_ls_structure_factor_coef Fsqd
_refine_ls_weighting_details 'w = 1/[s^2^(Fo^2^) + (0.0486P)^2^ + 5.3523P] where P=(Fo^2^+2Fc^2^)/3'
_refine_ls_weighting_scheme calc
_refine_ls_wR_factor_all 0.101
_refine_ls_wR_factor_obs .092
_reflns_number_observed 2025
_reflns_number_total 2455
_reflns_observed_criterion F>4\s(F)
_cod_data_source_file oa1044.cif
_cod_data_source_block I
_cod_depositor_comments
;
The following automatic conversions were performed:

'_refine_ls_weighting_scheme' value 'calc w = 1/[s^2^(Fo^2^) +
(0.0486P)^2^ + 5.3523P] where P=(Fo^2^+2Fc^2^)/3' was changed to
'calc'. New tag '_refine_ls_weighting_details' was created. The value
of the new tag was set to 'w = 1/[s^2^(Fo^2^) + (0.0486P)^2^ +
5.3523P] where P=(Fo^2^+2Fc^2^)/3'.

Automatic conversion script
Id: cif_fix_values 3143 2015-03-26 13:38:13Z robertas 
;
_cod_original_sg_symbol_H-M 'R -3'
_cod_database_code 2007657

loop_
_symmetry_equiv_pos_as_xyz
'x, y, z'
'-y, x-y, z'
'-x+y, -x, z'
'x+2/3, y+1/3, z+1/3'
'-y+2/3, x-y+1/3, z+1/3'
'-x+y+2/3, -x+1/3, z+1/3'
'x+1/3, y+2/3, z+2/3'
'-y+1/3, x-y+2/3, z+2/3'
'-x+y+1/3, -x+2/3, z+2/3'
'-x, -y, -z'
'y, -x+y, -z'
'x-y, x, -z'
'-x+2/3, -y+1/3, -z+1/3'
'y+2/3, -x+y+1/3, -z+1/3'
'x-y+2/3, x+1/3, -z+1/3'
'-x+1/3, -y+2/3, -z+2/3'
'y+1/3, -x+y+2/3, -z+2/3'
'x-y+1/3, x+2/3, -z+2/3'

loop_
_atom_site_aniso_label
_atom_site_aniso_U_11
_atom_site_aniso_U_22
_atom_site_aniso_U_33
_atom_site_aniso_U_12
_atom_site_aniso_U_13
_atom_site_aniso_U_23
O1 .0506(7) .0500(7) .0475(7) .0311(6) -.0141(5) -.0084(5)
C2 .0362(9) .0400(9) .0403(9) .0215(7) -.0020(7) -.0035(7)
C3 .0319(8) .0416(9) .0389(9) .0195(7) .0034(7) .0020(7)
C4 .0286(8) .0343(8) .0366(8) .0157(7) -.0006(6) -.0007(7)
C5 .0484(10) .0417(9) .0410(9) .0255(8) .0040(8) .0029(7)
C6 .0546(11) .0439(10) .0551(11) .0314(9) .0124(9) .0060(8)
C7 .0431(10) .0453(10) .0664(12) .0287(9) .0077(9) .0134(9)
C8 .0353(9) .0440(10) .0553(11) .0200(8) -.0030(8) .0082(8)
C9 .0319(8) .0336(8) .0420(9) .0148(7) .0011(7) .0027(7)
C10 .0328(8) .0325(8) .0386(8) .0163(7) .0039(7) .0056(7)
C11 .0312(8) .0356(8) .0324(8) .0180(7) -.0037(6) -.0055(6)
C12 .0347(9) .0479(10) .0406(9) .0250(8) .0029(7) .0007(7)
C13 .0450(10) .0486(10) .0431(9) .0321(8) -.0016(8) .0018(8)
C14 .0412(9) .0370(9) .0337(8) .0195(7) -.0010(7) .0002(7)
C15 .0333(8) .0472(10) .0394(9) .0219(8) .0038(7) .0021(7)
C16 .0360(9) .0414(9) .0381(8) .0247(7) -.0013(7) -.0008(7)
C17 .0362(9) .0427(10) .0533(11) .0159(8) -.0058(8) -.0023(8)
C18 .0528(11) .0647(12) .0458(10) .0297(10) -.0024(8) -.0113(9)
C19 .0420(10) .0432(10) .0544(11) .0156(8) -.0043(8) -.0045(8)
O20 .0598(8) .0522(8) .0513(7) .0293(7) .0058(6) .0160(6)

loop_
_atom_site_label
_atom_site_fract_x
_atom_site_fract_y
_atom_site_fract_z
_atom_site_U_iso_or_equiv
_atom_site_thermal_displace_type
_atom_site_calc_flag
_atom_site_refinement_flags
_atom_site_occupancy
_atom_site_disorder_group
_atom_site_type_symbol
O1 .08652(5) .26027(5) .37520(10) .0467(3) Uani d . 1 . O
C2 .11087(7) .22429(7) .40700(10) .0377(4) Uani d . 1 . C
C3 .16483(7) .25977(7) .48160(10) .0369(4) Uani d . 1 . C
H3A .19268(7) .29027(7) .43000(10) .044 Uiso calc R 1 . H
H3B .18063(7) .23561(7) .50350(10) .044 Uiso calc R 1 . H
C4 .15759(6) .28673(6) .59940(10) .0332(4) Uani d . 1 . C
C5 .11767(7) .35264(7) .6445(2) .0424(4) Uani d . 1 . C
H5 .13952(7) .36376(7) .7156(2) .051 Uiso calc R 1 . H
C6 .08425(8) .37666(8) .6177(2) .0482(5) Uani d . 1 . C
H6 .08336(8) .40321(8) .6706(2) .058 Uiso calc R 1 . H
C7 .05214(7) .36102(8) .5118(2) .0487(5) Uani d . 1 . C
H7 .02932(7) .37687(8) .4933(2) .058 Uiso calc R 1 . H
C8 .05390(7) .32194(7) .4336(2) .0448(4) Uani d . 1 . C
H8 .03273(7) .31195(7) .3616(2) .054 Uiso calc R 1 . H
C9 .08719(7) .29724(7) .4617(2) .0365(4) Uani d . 1 . C
C10 .11981(6) .31216(6) .56830(10) .0347(4) Uani d . 1 . C
C11 .13262(6) .24300(6) .70450(10) .0325(4) Uani d . 1 . C
C12 .16106(7) .21477(7) .7443(2) .0391(4) Uani d . 1 . C
H12 .19576(7) .22362(7) .7082(2) .047 Uiso calc R 1 . H
C13 .13915(7) .17399(7) .8358(2) .0417(4) Uani d . 1 . C
H13 .15929(7) .15610(7) .8610(2) .050 Uiso calc R 1 . H
C14 .08760(7) .15976(7) .88990(10) .0373(4) Uani d . 1 . C
C15 .05908(7) .18784(7) .8546(2) .0392(4) Uani d . 1 . C
H15 .02478(7) .17934(7) .8922(2) .047 Uiso calc R 1 . H
C16 .08153(7) .22868(7) .76330(10) .0362(4) Uani d . 1 . C
H16 .06172(7) .24720(7) .74030(10) .043 Uiso calc R 1 . H
C17 .21789(7) .33516(7) .6363(2) .0457(4) Uani d . 1 . C
H17A .24310(14) .31984(12) .6446(10) .055 Uiso calc R 1 . H
H17B .21565(10) .3514(3) .7128(5) .055 Uiso calc R 1 . H
H17C .2324(2) .3643(2) .5744(5) .055 Uiso calc R 1 . H
C18 .12617(8) .20879(9) .2854(2) .0543(5) Uani d . 1 . C
H18A .1416(5) .1839(4) .2987(2) .065 Uiso calc R 1 . H
H18B .1542(4) .24300(10) .2448(5) .065 Uiso calc R 1 . H
H18C .09247(13) .1896(5) .2355(4) .065 Uiso calc R 1 . H
C19 .06480(8) .17136(8) .4704(2) .0490(5) Uani d . 1 . C
H19A .08056(14) .1483(2) .4977(9) .059 Uiso calc R 1 . H
H19B .0340(2) .1497(3) .4144(3) .059 Uiso calc R 1 . H
H19C .0506(3) .18251(8) .5396(6) .059 Uiso calc R 1 . H
O20 .06334(6) .11811(5) .97920(10) .0539(4) Uani d . 1 . O
H20 .0813(6) .1010(6) .9844(14) .065 Uiso calc R 1 . H

loop_
_atom_type_symbol
_atom_type_description
_atom_type_scat_dispersion_real
_atom_type_scat_dispersion_imag
_atom_type_scat_source
C C 0.0181 0.0091 'International Tables Vol C Tables 4.2.6.8 and 6.1.1.4'
H H 0.0000 0.0000 'International Tables Vol C Tables 4.2.6.8 and 6.1.1.4'
O O 0.0492 0.0322 'International Tables Vol C Tables 4.2.6.8 and 6.1.1.4'

loop_
_geom_angle_atom_site_label_1
_geom_angle_atom_site_label_2
_geom_angle_atom_site_label_3
_geom_angle
_geom_angle_publ_flag
C9 O1 C2 118.28(12) yes
O1 C2 C18 104.50(14) yes
O1 C2 C19 107.84(13) yes
C18 C2 C19 110.59(15) yes
O1 C2 C3 108.47(12) yes
C18 C2 C3 109.80(13) yes
C19 C2 C3 115.08(14) yes
C2 C3 C4 116.08(12) yes
C2 C3 H3A 108.27(9) no
C4 C3 H3A 108.27(8) no
C2 C3 H3B 108.27(8) no
C4 C3 H3B 108.27(8) no
H3A C3 H3B 107.4 no
C10 C4 C3 107.31(12) yes
C10 C4 C11 112.10(12) yes
C3 C4 C11 111.92(12) yes
C10 C4 C17 109.61(13) yes
C3 C4 C17 106.82(12) yes
C11 C4 C17 108.94(13) yes
C6 C5 C10 122.17(17) no
C6 C5 H5 118.91(11) no
C10 C5 H5 118.91(10) no
C5 C6 C7 119.50(17) no
C5 C6 H6 120.25(11) no
C7 C6 H6 120.25(10) no
C8 C7 C6 119.93(16) no
C8 C7 H7 120.04(10) no
C6 C7 H7 120.04(10) no
C7 C8 C9 120.41(17) no
C7 C8 H8 119.79(10) no
C9 C8 H8 119.79(10) no
O1 C9 C8 114.80(14) no
O1 C9 C10 124.42(14) yes
C8 C9 C10 120.74(15) no
C9 C10 C5 117.24(15) no
C9 C10 C4 121.62(14) yes
C5 C10 C4 121.12(14) no
C16 C11 C12 116.39(14) no
C16 C11 C4 123.47(13) no
C12 C11 C4 120.12(13) no
C13 C12 C11 121.85(15) no
C13 C12 H12 119.07(9) no
C11 C12 H12 119.07(9) no
C14 C13 C12 120.20(15) no
C14 C13 H13 119.90(9) no
C12 C13 H13 119.90(9) no
C13 C14 C15 119.34(15) no
C13 C14 O20 122.14(14) no
C15 C14 O20 118.53(14) no
C14 C15 C16 119.88(15) no
C14 C15 H15 120.06(10) no
C16 C15 H15 120.06(9) no
C15 C16 C11 122.30(14) no
C15 C16 H16 118.85(9) no
C11 C16 H16 118.85(9) no
C4 C17 H17A 109.47(9) no
C4 C17 H17B 109.47(9) no
H17A C17 H17B 109.5 no
C4 C17 H17C 109.47(9) no
H17A C17 H17C 109.5 no
H17B C17 H17C 109.5 no
C2 C18 H18A 109.47(10) no
C2 C18 H18B 109.47(10) no
H18A C18 H18B 109.5 no
C2 C18 H18C 109.47(9) no
H18A C18 H18C 109.5 no
H18B C18 H18C 109.5 no
C2 C19 H19A 109.47(9) no
C2 C19 H19B 109.47(9) no
H19A C19 H19B 109.5 no
C2 C19 H19C 109.47(9) no
H19A C19 H19C 109.5 no
H19B C19 H19C 109.5 no
C14 O20 H20 109.47(9) no

loop_
_geom_bond_atom_site_label_1
_geom_bond_atom_site_label_2
_geom_bond_site_symmetry_1
_geom_bond_site_symmetry_2
_geom_bond_distance
_geom_bond_publ_flag
O1 C9 . . 1.368(2) yes
O1 C2 . . 1.459(2) yes
C2 C18 . . 1.511(2) yes
C2 C19 . . 1.513(2) yes
C2 C3 . . 1.519(2) yes
C3 C4 . . 1.538(2) yes
C3 H3A . . .97 no
C3 H3B . . .97 no
C4 C10 . . 1.524(2) yes
C4 C11 . . 1.540(2) yes
C4 C17 . . 1.545(2) yes
C5 C6 . . 1.379(2) no
C5 C10 . . 1.397(2) no
C5 H5 . . .93 no
C6 C7 . . 1.379(3) no
C6 H6 . . .93 no
C7 C8 . . 1.376(3) no
C7 H7 . . .93 no
C8 C9 . . 1.393(2) no
C8 H8 . . .93 no
C9 C10 . . 1.393(2) yes
C11 C16 . . 1.388(2) no
C11 C12 . . 1.393(2) no
C12 C13 . . 1.382(2) no
C12 H12 . . .93 no
C13 C14 . . 1.377(2) no
C13 H13 . . .93 no
C14 C15 . . 1.377(2) no
C14 O20 . . 1.381(2) no
C15 C16 . . 1.382(2) no
C15 H15 . . .93 no
C16 H16 . . .93 no
C17 H17A . . .96 no
C17 H17B . . .96 no
C17 H17C . . .96 no
C18 H18A . . .96 no
C18 H18B . . .96 no
C18 H18C . . .96 no
C19 H19A . . .96 no
C19 H19B . . .96 no
C19 H19C . . .96 no
O20 H20 . . .82 no

loop_
_geom_torsion_atom_site_label_1
_geom_torsion_atom_site_label_2
_geom_torsion_atom_site_label_3
_geom_torsion_atom_site_label_4
_geom_torsion
_geom_torsion_publ_flag
C9 O1 C2 C18 -157.10(10) yes
C9 O1 C2 C19 85.3(2) yes
C9 O1 C2 C3 -40.0(2) yes
O1 C2 C3 C4 57.3(2) yes
C18 C2 C3 C4 171.00(10) yes
C19 C2 C3 C4 -63.5(2) yes
C2 C3 C4 C10 -44.4(2) yes
C2 C3 C4 C11 79.0(2) yes
C2 C3 C4 C17 -161.90(10) yes
C10 C5 C6 C7 -0.7(3) no
C5 C6 C7 C8 -0.3(3) no
C6 C7 C8 C9 1.1(3) no
C2 O1 C9 C8 -168.30(10) no
C2 O1 C9 C10 14.3(2) yes
C7 C8 C9 O1 -178.3(2) no
C7 C8 C9 C10 -0.9(2) no
O1 C9 C10 C5 177.10(10) no
C8 C9 C10 C5 -0.2(2) no
O1 C9 C10 C4 -1.4(2) yes
C8 C9 C10 C4 -178.60(10) no
C6 C5 C10 C9 0.9(2) no
C6 C5 C10 C4 179.4(2) no
C3 C4 C10 C9 15.9(2) yes
C11 C4 C10 C9 -107.3(2) yes
C17 C4 C10 C9 131.6(2) yes
C3 C4 C10 C5 -162.40(10) no
C11 C4 C10 C5 74.3(2) no
C17 C4 C10 C5 -46.8(2) no
C10 C4 C11 C16 0.2(2) no
C3 C4 C11 C16 -120.5(2) no
C17 C4 C11 C16 121.6(2) no
C10 C4 C11 C12 179.10(10) yes
C3 C4 C11 C12 58.5(2) yes
C17 C4 C11 C12 -59.4(2) yes
C16 C11 C12 C13 1.1(2) no
C4 C11 C12 C13 -178.00(10) no
C11 C12 C13 C14 0.6(3) no
C12 C13 C14 C15 -2.0(2) no
C12 C13 C14 O20 178.1(2) no
C13 C14 C15 C16 1.8(2) no
O20 C14 C15 C16 -178.30(10) no
O20 C14 C15 C16 -178.30(10) no
C14 C15 C16 C11 -0.1(2) no
C12 C11 C16 C15 -1.3(2) no
C4 C11 C16 C15 177.70(10) no

loop_
_cod_related_entry_id
_cod_related_entry_database
_cod_related_entry_code
1 ChemSpider 88264
